data_4113410
loop_
_publ_author_name
'Jennifer N. Smith'
'Zahida Shirin'
'Carl J. Carrano'

_publ_section_title
;
 Control of Thiolate Nucleophilicity and Specificity in Zinc
 Metalloproteins by Hydrogen Bonding: Lessons from Model Compound Studies
;
_journal_name_full 'Journal of the American Chemical Society'
_journal_page_first 868
_journal_page_last 869
_journal_paper_doi 10.1021/ja029418i
_journal_volume 125
_journal_year 2003
_chemical_formula_sum 'C31 H39 Cl2 N5 O2 S Zn'
_chemical_formula_weight 682.00
_chemical_name_systematic
; 
 ? 
;
_space_group_IT_number 14
_symmetry_cell_setting monoclinic
_symmetry_space_group_name_Hall '-P 2yn'
_symmetry_space_group_name_H-M 'P 1 21/n 1'
_atom_sites_solution_hydrogens geom
_atom_sites_solution_primary direct
_atom_sites_solution_secondary difmap
_audit_creation_method SHELXL
_cell_angle_alpha 90.00
_cell_angle_beta 102.27
_cell_angle_gamma 90.00
_cell_formula_units_Z 4
_cell_length_a 10.915(3)
_cell_length_b 13.024(5)
_cell_length_c 23.832(6)
_cell_measurement_reflns_used 25
_cell_measurement_temperature 293(2)
_cell_measurement_theta_max 12.5
_cell_measurement_theta_min 12
_cell_volume 3310.5(18)
_computing_structure_refinement 'SHELXL-93 (Sheldrick, 1993)'
_computing_structure_solution 'SHELXS-86 (Sheldrick, 1990)'
_diffrn_ambient_temperature 293(2)
_diffrn_measurement_device P4
_diffrn_radiation_monochromator graphite
_diffrn_radiation_source 'fine-focus sealed tube'
_diffrn_radiation_type MoK\a
_diffrn_radiation_wavelength 0.71073
_diffrn_reflns_av_R_equivalents 0.0479
_diffrn_reflns_av_sigmaI/netI 0.0340
_diffrn_reflns_limit_h_max 12
_diffrn_reflns_limit_h_min 0
_diffrn_reflns_limit_k_max 0
_diffrn_reflns_limit_k_min -15
_diffrn_reflns_limit_l_max 27
_diffrn_reflns_limit_l_min -28
_diffrn_reflns_number 6096
_diffrn_reflns_theta_max 25.01
_diffrn_reflns_theta_min 1.79
_diffrn_standards_decay_% none
_diffrn_standards_interval_count 97
_diffrn_standards_interval_time n/a
_diffrn_standards_number 3
_exptl_absorpt_coefficient_mu 1.002
_exptl_absorpt_correction_T_max n/a
_exptl_absorpt_correction_T_min n/a
_exptl_absorpt_correction_type none
_exptl_crystal_colour clear
_exptl_crystal_density_diffrn 1.368
_exptl_crystal_density_meas ?
_exptl_crystal_density_method n/a
_exptl_crystal_description rod
_exptl_crystal_F_000 1424
_exptl_crystal_size_max 0.5
_exptl_crystal_size_mid 0.3
_exptl_crystal_size_min 0.2
_refine_diff_density_max 0.847
_refine_diff_density_min -0.792
_refine_diff_density_rms 0.098
_refine_ls_extinction_coef none
_refine_ls_extinction_method none
_refine_ls_goodness_of_fit_all 1.031
_refine_ls_goodness_of_fit_obs 1.025
_refine_ls_hydrogen_treatment riding
_refine_ls_matrix_type full
_refine_ls_number_parameters 379
_refine_ls_number_reflns 5730
_refine_ls_number_restraints 0
_refine_ls_restrained_S_all 1.465
_refine_ls_restrained_S_obs 1.025
_refine_ls_R_factor_all 0.0796
_refine_ls_R_factor_obs 0.0563
_refine_ls_shift/esd_max -0.049
_refine_ls_shift/esd_mean 0.001
_refine_ls_structure_factor_coef Fsqd
_refine_ls_weighting_details 'w=1/[\s^2^(Fo^2^)+(0.0793P)^2^+6.3191P] where P=(Fo^2^+2Fc^2^)/3'
_refine_ls_weighting_scheme calc
_refine_ls_wR_factor_all 0.2345
_refine_ls_wR_factor_obs 0.1446
_reflns_number_observed 4455
_reflns_number_total 5782
_reflns_observed_criterion >2sigma(I)
_cod_data_source_file ja029418i_s2.cif
_cod_data_source_block zs36
_cod_depositor_comments
;
The following automatic conversions were performed:

'_exptl_crystal_density_meas' value 'n/a' was changed to '?' - the
value is perceived as not measured.

Automatic conversion script
Id: cif_fix_values 3008 2015-01-20 13:52:24Z robertas 

The following automatic conversions were performed:

'_refine_ls_weighting_scheme' value 'calc
w=1/[\s^2^(Fo^2^)+(0.0793P)^2^+6.3191P] where P=(Fo^2^+2Fc^2^)/3' was
changed to 'calc'. New tag '_refine_ls_weighting_details' was
created. The value of the new tag was set to
'w=1/[\s^2^(Fo^2^)+(0.0793P)^2^+6.3191P] where P=(Fo^2^+2Fc^2^)/3'.

Automatic conversion script
Id: cif_fix_values 3143 2015-03-26 13:38:13Z robertas 
;
_cod_original_sg_symbol_H-M 'P 1 21/c 1'
_cod_database_code 4113410

loop_
_symmetry_equiv_pos_as_xyz
'x, y, z'
'-x+1/2, y+1/2, -z+1/2'
'-x, -y, -z'
'x-1/2, -y-1/2, z-1/2'

loop_
_atom_site_aniso_label
_atom_site_aniso_U_11
_atom_site_aniso_U_22
_atom_site_aniso_U_33
_atom_site_aniso_U_23
_atom_site_aniso_U_13
_atom_site_aniso_U_12
Zn1 0.0380(3) 0.0413(3) 0.0361(3) -0.0002(2) 0.0107(2) 0.0024(2)
S1 0.0506(7) 0.0865(9) 0.0389(6) 0.0041(6) 0.0164(5) 0.0213(6)
O1 0.036(2) 0.086(2) 0.0342(15) 0.0008(15) 0.0057(12) 0.0026(15)
N1 0.044(2) 0.037(2) 0.044(2) -0.0004(14) 0.015(2) -0.0051(15)
N2 0.036(2) 0.032(2) 0.036(2) -0.0012(13) 0.0090(14) -0.0030(13)
N3 0.043(2) 0.031(2) 0.046(2) 0.0025(14) 0.010(2) 0.0031(14)
N4 0.039(2) 0.032(2) 0.038(2) 0.0034(13) 0.0071(14) 0.0001(14)
N5 0.063(3) 0.069(3) 0.041(2) 0.000(2) 0.018(2) -0.007(2)
O2 0.146(4) 0.116(4) 0.054(2) 0.005(2) 0.049(3) 0.011(3)
C1 0.064(3) 0.055(3) 0.053(3) -0.018(2) 0.019(2) -0.002(2)
C2 0.040(2) 0.035(2) 0.043(2) -0.003(2) 0.002(2) 0.002(2)
C3 0.049(3) 0.031(2) 0.055(3) -0.003(2) 0.004(2) -0.003(2)
C4 0.037(2) 0.033(2) 0.058(3) 0.005(2) 0.008(2) -0.003(2)
C5 0.063(3) 0.054(3) 0.081(4) 0.004(3) 0.029(3) -0.017(2)
C6 0.077(4) 0.074(3) 0.055(3) 0.026(3) 0.019(3) 0.005(3)
C7 0.050(3) 0.041(2) 0.042(2) 0.009(2) 0.001(2) -0.008(2)
C8 0.053(3) 0.035(2) 0.059(3) 0.011(2) 0.000(2) 0.003(2)
C9 0.041(2) 0.032(2) 0.062(3) 0.002(2) 0.002(2) 0.001(2)
C10 0.058(3) 0.043(3) 0.084(4) 0.002(2) 0.017(3) 0.012(2)
C11 0.033(2) 0.033(2) 0.039(2) 0.002(2) 0.007(2) -0.002(2)
C12 0.035(2) 0.029(2) 0.039(2) 0.0009(15) 0.008(2) -0.0001(15)
C13 0.041(2) 0.030(2) 0.047(2) -0.002(2) 0.012(2) 0.000(2)
C14 0.040(2) 0.032(2) 0.058(3) -0.001(2) 0.014(2) 0.001(2)
C15 0.043(3) 0.061(3) 0.075(3) 0.000(2) 0.020(2) -0.002(2)
C16 0.036(2) 0.035(2) 0.059(3) 0.004(2) 0.001(2) 0.002(2)
C17 0.038(2) 0.036(2) 0.045(2) 0.004(2) 0.002(2) 0.001(2)
C18 0.051(3) 0.064(3) 0.041(2) 0.004(2) -0.005(2) -0.003(2)
C19 0.057(3) 0.097(4) 0.051(3) 0.008(3) -0.013(2) -0.007(3)
C20 0.068(3) 0.095(4) 0.055(3) 0.025(3) 0.000(3) -0.017(3)
C21 0.082(4) 0.100(5) 0.047(3) -0.018(3) -0.004(3) 0.009(3)
C22 0.038(2) 0.034(2) 0.039(2) 0.003(2) 0.005(2) 0.001(2)
C23 0.043(2) 0.064(3) 0.049(3) 0.007(2) 0.015(2) -0.004(2)
C24 0.071(4) 0.075(4) 0.070(4) 0.014(3) 0.031(3) 0.014(3)
C25 0.084(4) 0.088(4) 0.109(5) 0.037(4) 0.038(4) 0.022(4)
C26 0.093(5) 0.115(6) 0.087(5) 0.054(4) 0.025(4) 0.020(4)
C27 0.092(4) 0.099(5) 0.054(3) 0.021(3) 0.022(3) -0.003(4)
C28 0.049(3) 0.071(3) 0.048(3) 0.010(2) 0.014(2) -0.012(2)
C29 0.074(4) 0.084(4) 0.046(3) -0.010(3) 0.023(3) -0.021(3)
C30 0.102(5) 0.080(4) 0.065(4) -0.009(3) 0.037(3) -0.003(3)
Cl2 0.0889(14) 0.131(2) 0.183(3) 0.004(2) -0.0250(15) 0.0057(13)
C31 0.124(8) 0.387(22) 0.089(7) -0.027(10) -0.016(6) 0.072(11)
Cl1 0.181(3) 0.206(3) 0.126(2) -0.013(2) 0.001(2) 0.068(3)

loop_
_atom_site_label
_atom_site_type_symbol
_atom_site_fract_x
_atom_site_fract_y
_atom_site_fract_z
_atom_site_U_iso_or_equiv
_atom_site_thermal_displace_type
_atom_site_occupancy
_atom_site_calc_flag
_atom_site_refinement_flags
Zn1 Zn 0.38888(4) 0.75945(3) 0.16328(2) 0.0381(2) Uani 1 d .
S1 S 0.51553(12) 0.73796(11) 0.10262(5) 0.0576(3) Uani 1 d .
O1 O 0.2133(3) 0.7652(3) 0.13710(12) 0.0522(8) Uani 1 d .
N1 N 0.4069(3) 0.8781(2) 0.22017(14) 0.0404(8) Uani 1 d .
N2 N 0.3408(3) 0.8677(2) 0.26207(13) 0.0342(7) Uani 1 d .
N3 N 0.4053(3) 0.6605(2) 0.22990(15) 0.0397(8) Uani 1 d .
N4 N 0.3391(3) 0.6846(2) 0.27045(14) 0.0365(7) Uani 1 d .
N5 N 0.5285(4) 0.6883(3) -0.0148(2) 0.0565(10) Uani 1 d .
H5A H 0.5391(4) 0.6503(3) 0.0174(2) 0.080 Uiso 1 d R
O2 O 0.5722(5) 0.6872(4) -0.1026(2) 0.101(2) Uani 1 d .
C1 C 0.3035(5) 0.9587(4) 0.3488(2) 0.0564(12) Uani 1 d .
H1A H 0.2499(5) 0.9011(4) 0.3509(2) 0.080 Uiso 1 d R
H1B H 0.3687(5) 0.9612(4) 0.3829(2) 0.080 Uiso 1 d R
H1C H 0.2553(5) 1.0209(4) 0.3456(2) 0.080 Uiso 1 d R
C2 C 0.3612(4) 0.9485(3) 0.2982(2) 0.0401(9) Uani 1 d .
C3 C 0.4424(4) 1.0115(3) 0.2786(2) 0.0463(10) Uani 1 d .
H3A H 0.4738(4) 1.0760(3) 0.2952(2) 0.080 Uiso 1 d R
C4 C 0.4690(4) 0.9659(3) 0.2310(2) 0.0432(10) Uani 1 d .
C5 C 0.5543(5) 1.0015(4) 0.1934(2) 0.0639(14) Uani 1 d .
H5B H 0.5542(5) 0.9517(4) 0.1637(2) 0.080 Uiso 1 d R
H5C H 0.5243(5) 1.0660(4) 0.1764(2) 0.080 Uiso 1 d R
H5D H 0.6381(5) 1.0098(4) 0.2155(2) 0.080 Uiso 1 d R
C6 C 0.2960(5) 0.6182(4) 0.3628(2) 0.0679(14) Uani 1 d .
H6A H 0.2448(5) 0.6788(4) 0.3596(2) 0.080 Uiso 1 d R
H6B H 0.2446(5) 0.5587(4) 0.3638(2) 0.080 Uiso 1 d R
H6C H 0.3595(5) 0.6215(4) 0.3975(2) 0.080 Uiso 1 d R
C7 C 0.3569(4) 0.6132(3) 0.3129(2) 0.0452(10) Uani 1 d .
C8 C 0.4369(4) 0.5424(3) 0.2981(2) 0.0510(11) Uani 1 d .
H8A H 0.4671(4) 0.4813(3) 0.3191(2) 0.080 Uiso 1 d R
C9 C 0.4659(4) 0.5743(3) 0.2476(2) 0.0464(10) Uani 1 d .
C10 C 0.5506(5) 0.5276(4) 0.2137(2) 0.0617(13) Uani 1 d .
H10A H 0.5503(5) 0.5696(4) 0.1806(2) 0.080 Uiso 1 d R
H10B H 0.6343(5) 0.5235(4) 0.2365(2) 0.080 Uiso 1 d R
H10C H 0.5215(5) 0.4599(4) 0.2016(2) 0.080 Uiso 1 d R
C11 C 0.2627(3) 0.7781(3) 0.2663(2) 0.0352(8) Uani 1 d .
H11A H 0.2414(3) 0.7844(3) 0.3032(2) 0.080 Uiso 1 d R
C12 C 0.1382(4) 0.7729(3) 0.2242(2) 0.0340(8) Uani 1 d .
C13 C 0.0348(4) 0.7728(3) 0.2506(2) 0.0389(9) Uani 1 d .
H13A H 0.0492(4) 0.7768(3) 0.2917(2) 0.080 Uiso 1 d R
C14 C -0.0860(4) 0.7686(3) 0.2192(2) 0.0426(9) Uani 1 d .
C15 C -0.1952(4) 0.7662(4) 0.2483(2) 0.0587(12) Uani 1 d .
H15A H -0.1642(4) 0.7684(4) 0.2891(2) 0.080 Uiso 1 d R
H15B H -0.2477(4) 0.8248(4) 0.2365(2) 0.080 Uiso 1 d R
H15C H -0.2429(4) 0.7045(4) 0.2382(2) 0.080 Uiso 1 d R
C16 C -0.1026(4) 0.7659(3) 0.1602(2) 0.0447(10) Uani 1 d .
H16A H -0.1863(4) 0.7640(3) 0.1373(2) 0.080 Uiso 1 d R
C17 C -0.0043(4) 0.7663(3) 0.1316(2) 0.0403(9) Uani 1 d .
C18 C -0.0296(5) 0.7668(4) 0.0660(2) 0.0542(11) Uani 1 d .
C19 C -0.1695(5) 0.7624(5) 0.0396(2) 0.072(2) Uani 1 d .
H19A H -0.2052(5) 0.7015(5) 0.0522(2) 0.080 Uiso 1 d R
H19B H -0.2099(5) 0.8218(5) 0.0512(2) 0.080 Uiso 1 d R
H19C H -0.1812(5) 0.7615(5) -0.0014(2) 0.080 Uiso 1 d R
C20 C 0.0227(5) 0.8645(5) 0.0451(2) 0.075(2) Uani 1 d .
H20A H 0.0066(5) 0.8641(5) 0.0039(2) 0.080 Uiso 1 d R
H20B H -0.0170(5) 0.9232(5) 0.0579(2) 0.080 Uiso 1 d R
H20C H 0.1115(5) 0.8678(5) 0.0602(2) 0.080 Uiso 1 d R
C21 C 0.0296(6) 0.6724(5) 0.0437(2) 0.079(2) Uani 1 d .
H21A H -0.0036(6) 0.6110(5) 0.0572(2) 0.080 Uiso 1 d R
H21B H 0.0118(6) 0.6725(5) 0.0025(2) 0.080 Uiso 1 d R
H21C H 0.1187(6) 0.6747(5) 0.0581(2) 0.080 Uiso 1 d R
C22 C 0.1207(4) 0.7683(3) 0.1644(2) 0.0377(9) Uani 1 d .
C23 C 0.4464(4) 0.8111(4) 0.0419(2) 0.0512(11) Uani 1 d .
C24 C 0.3777(5) 0.8993(4) 0.0451(3) 0.0698(15) Uani 1 d .
H24A H 0.3667(5) 0.9215(4) 0.0821(3) 0.080 Uiso 1 d R
C25 C 0.3299(6) 0.9554(5) -0.0027(3) 0.091(2) Uani 1 d .
H25A H 0.2800(6) 1.0150(5) 0.0005(3) 0.080 Uiso 1 d R
C26 C 0.3501(7) 0.9263(6) -0.0549(3) 0.097(2) Uani 1 d .
H26A H 0.3142(7) 0.9647(6) -0.0888(3) 0.080 Uiso 1 d R
C27 C 0.4164(6) 0.8400(5) -0.0598(2) 0.080(2) Uani 1 d .
H27A H 0.4343(6) 0.8218(5) -0.0962(2) 0.080 Uiso 1 d R
C28 C 0.4649(4) 0.7807(4) -0.0120(2) 0.0554(12) Uani 1 d .
C29 C 0.5754(5) 0.6459(5) -0.0573(2) 0.0661(14) Uani 1 d .
C30 C 0.6344(6) 0.5443(5) -0.0431(3) 0.079(2) Uani 1 d .
H30A H 0.6659(6) 0.5201(5) -0.0753(3) 0.080 Uiso 1 d R
H30B H 0.7025(6) 0.5511(5) -0.0104(3) 0.080 Uiso 1 d R
H30C H 0.5743(6) 0.4963(5) -0.0345(3) 0.080 Uiso 1 d R
Cl2 Cl 0.0991(2) 0.7210(2) -0.13379(14) 0.1423(10) Uani 1 d .
C31 C 0.1824(10) 0.6270(11) -0.0878(4) 0.206(7) Uani 1 d .
H31A H 0.1289(10) 0.5999(11) -0.0642(4) 0.080 Uiso 1 d R
H31B H 0.2509(10) 0.6614(11) -0.0629(4) 0.080 Uiso 1 d R
Cl1 Cl 0.2425(3) 0.5327(3) -0.11734(12) 0.1754(13) Uani 1 d .

loop_
_atom_type_symbol
_atom_type_description
_atom_type_scat_dispersion_real
_atom_type_scat_dispersion_imag
_atom_type_scat_source
C C 0.0033 0.0016 'International Tables Vol C Tables 4.2.6.8 and 6.1.1.4'
H H 0.0000 0.0000 'International Tables Vol C Tables 4.2.6.8 and 6.1.1.4'
N N 0.0061 0.0033 'International Tables Vol C Tables 4.2.6.8 and 6.1.1.4'
O O 0.0106 0.0060 'International Tables Vol C Tables 4.2.6.8 and 6.1.1.4'
S S 0.1246 0.1234 'International Tables Vol C Tables 4.2.6.8 and 6.1.1.4'
Cl Cl 0.1484 0.1585 'International Tables Vol C Tables 4.2.6.8 and 6.1.1.4'
Zn Zn 0.2839 1.4301 'International Tables Vol C Tables 4.2.6.8 and 6.1.1.4'

loop_
_geom_angle_atom_site_label_1
_geom_angle_atom_site_label_2
_geom_angle_atom_site_label_3
_geom_angle
O1 Zn1 N3 101.50(14)
O1 Zn1 N1 97.91(14)
N3 Zn1 N1 88.92(13)
O1 Zn1 S1 121.27(10)
N3 Zn1 S1 117.83(10)
N1 Zn1 S1 122.92(10)
C23 S1 Zn1 104.4(2)
C22 O1 Zn1 132.3(3)
C4 N1 N2 105.9(3)
C4 N1 Zn1 139.1(3)
N2 N1 Zn1 115.0(2)
C2 N2 N1 110.5(3)
C2 N2 C11 126.8(3)
N1 N2 C11 122.6(3)
C9 N3 N4 106.0(3)
C9 N3 Zn1 138.1(3)
N4 N3 Zn1 116.0(2)
C7 N4 N3 110.9(3)
C7 N4 C11 127.5(3)
N3 N4 C11 121.6(3)
C29 N5 C28 131.4(4)
N2 C2 C3 106.4(4)
N2 C2 C1 123.3(4)
C3 C2 C1 130.2(4)
C2 C3 C4 107.0(4)
N1 C4 C3 110.2(4)
N1 C4 C5 120.6(4)
C3 C4 C5 129.2(4)
N4 C7 C8 105.7(4)
N4 C7 C6 123.3(4)
C8 C7 C6 131.0(4)
C7 C8 C9 107.4(4)
N3 C9 C8 110.0(4)
N3 C9 C10 120.1(4)
C8 C9 C10 129.8(4)
N2 C11 N4 109.6(3)
N2 C11 C12 116.5(3)
N4 C11 C12 115.3(3)
C22 C12 C13 120.5(4)
C22 C12 C11 126.0(3)
C13 C12 C11 113.5(3)
C14 C13 C12 121.8(4)
C13 C14 C16 117.4(4)
C13 C14 C15 120.9(4)
C16 C14 C15 121.7(4)
C14 C16 C17 123.6(4)
C16 C17 C22 118.8(4)
C16 C17 C18 120.8(4)
C22 C17 C18 120.4(4)
C21 C18 C17 110.6(4)
C21 C18 C20 110.0(5)
C17 C18 C20 109.8(4)
C21 C18 C19 106.6(4)
C17 C18 C19 111.7(4)
C20 C18 C19 108.0(4)
O1 C22 C12 123.6(4)
O1 C22 C17 118.5(4)
C12 C22 C17 117.9(4)
C24 C23 C28 118.1(5)
C24 C23 S1 123.1(4)
C28 C23 S1 118.7(4)
C25 C24 C23 121.1(6)
C26 C25 C24 120.5(6)
C25 C26 C27 120.1(6)
C26 C27 C28 120.8(6)
C27 C28 N5 123.3(5)
C27 C28 C23 119.5(5)
N5 C28 C23 117.2(4)
O2 C29 N5 123.3(6)
O2 C29 C30 122.4(5)
N5 C29 C30 114.3(5)
Cl1 C31 Cl2 117.3(6)

loop_
_geom_bond_atom_site_label_1
_geom_bond_atom_site_label_2
_geom_bond_distance
Zn1 O1 1.887(3)
Zn1 N3 2.023(3)
Zn1 N1 2.037(3)
Zn1 S1 2.2201(13)
S1 C23 1.762(5)
O1 C22 1.313(5)
N1 C4 1.327(5)
N1 N2 1.358(5)
N2 C2 1.349(5)
N2 C11 1.461(5)
N3 C9 1.325(5)
N3 N4 1.362(5)
N4 C7 1.357(5)
N4 C11 1.467(5)
N5 C29 1.346(6)
N5 C28 1.398(7)
O2 C29 1.200(6)
C1 C2 1.480(6)
C2 C3 1.361(6)
C3 C4 1.367(6)
C4 C5 1.496(6)
C6 C7 1.483(7)
C7 C8 1.367(6)
C8 C9 1.374(6)
C9 C10 1.481(7)
C11 C12 1.509(5)
C12 C22 1.400(6)
C12 C13 1.404(6)
C13 C14 1.372(6)
C14 C16 1.380(6)
C14 C15 1.501(6)
C16 C17 1.388(6)
C17 C22 1.421(6)
C17 C18 1.528(6)
C18 C21 1.535(8)
C18 C20 1.522(7)
C18 C19 1.523(7)
C23 C24 1.383(7)
C23 C28 1.401(7)
C24 C25 1.361(8)
C25 C26 1.364(10)
C26 C27 1.354(9)
C27 C28 1.384(7)
C29 C30 1.479(8)
Cl2 C31 1.762(11)
C31 Cl1 1.622(12)
